data_4341584
loop_
_publ_author_name
'You, Zhiliang'
'Bergunde, Jakob'
'Gerke, Birgit'
'P\"ottgen, Rainer'
'Dehnen, Stefanie'

_publ_section_title
;
 Ferrocenyl-Functionalized Sn/Se and Sn/Te Complexes: Synthesis,
 Reactivity, Optical, and Electronic Properties.
;
_journal_name_full 'Inorganic chemistry'
_journal_page_first 141114120738008
_journal_paper_doi 10.1021/ic502026g
_journal_year 2014
_chemical_formula_moiety 'C40 H36 Fe4 Se6 Sn4'
_chemical_formula_sum 'C40 H36 Fe4 Se6 Sn4'
_chemical_formula_weight 1688.61
_chemical_name_systematic
;
 ?
;
_space_group_IT_number 61
_symmetry_cell_setting orthorhombic
_symmetry_space_group_name_Hall '-P 2ac 2ab'
_symmetry_space_group_name_H-M 'P b c a'
_atom_sites_solution_hydrogens geom
_atom_sites_solution_primary direct
_atom_sites_solution_secondary difmap
_audit_creation_method SHELXL-97
_cell_angle_alpha 90.00
_cell_angle_beta 90.00
_cell_angle_gamma 90.00
_cell_formula_units_Z 8
_cell_length_a 24.9134(6)
_cell_length_b 13.2096(4)
_cell_length_c 27.1065(8)
_cell_measurement_reflns_used 264
_cell_measurement_temperature 100(2)
_cell_measurement_theta_max 25.3499
_cell_measurement_theta_min 4.7663
_cell_volume 8920.6(4)
_computing_cell_refinement 'APEX2 v2013.4-0 (Bruker AXS)'
_computing_data_collection 'Bruker Instrument Service v3.0.28'
_computing_data_reduction 'SAINT V8.30C (Bruker AXS Inc., 2013)'
_computing_structure_refinement 'SHELXL-97 (Sheldrick, 2008)'
_computing_structure_solution 'Sir 2004'
_diffrn_ambient_temperature 100(2)
_diffrn_detector_area_resol_mean 10.4167
_diffrn_measured_fraction_theta_full 0.999
_diffrn_measured_fraction_theta_max 0.997
_diffrn_measurement_device_type Bruker-AXS
_diffrn_measurement_method /w
_diffrn_radiation_monochromator graphite
_diffrn_radiation_source 'fine-focus sealed tube'
_diffrn_radiation_type MoK\a
_diffrn_radiation_wavelength 0.71073
_diffrn_reflns_av_R_equivalents 0.0923
_diffrn_reflns_av_sigmaI/netI 0.0567
_diffrn_reflns_limit_h_max 30
_diffrn_reflns_limit_h_min -31
_diffrn_reflns_limit_k_max 16
_diffrn_reflns_limit_k_min -16
_diffrn_reflns_limit_l_max 34
_diffrn_reflns_limit_l_min -31
_diffrn_reflns_number 60834
_diffrn_reflns_theta_full 25.00
_diffrn_reflns_theta_max 27.15
_diffrn_reflns_theta_min 2.22
_exptl_absorpt_coefficient_mu 8.389
_exptl_absorpt_correction_T_max 0.5534
_exptl_absorpt_correction_T_min 0.2598
_exptl_absorpt_correction_type multi-scan
_exptl_absorpt_process_details 'SADABS V2012/1 (Bruker AXS Inc.)'
_exptl_crystal_colour orange
_exptl_crystal_density_diffrn 2.515
_exptl_crystal_density_method 'not measured'
_exptl_crystal_description plate
_exptl_crystal_F_000 6272
_exptl_crystal_size_max 0.22
_exptl_crystal_size_mid 0.15
_exptl_crystal_size_min 0.08
_refine_diff_density_max 0.870
_refine_diff_density_min -0.951
_refine_diff_density_rms 0.211
_refine_ls_extinction_method none
_refine_ls_goodness_of_fit_ref 1.041
_refine_ls_hydrogen_treatment mixed
_refine_ls_matrix_type full
_refine_ls_number_parameters 487
_refine_ls_number_reflns 9863
_refine_ls_number_restraints 6
_refine_ls_restrained_S_all 1.041
_refine_ls_R_factor_all 0.0603
_refine_ls_R_factor_gt 0.0338
_refine_ls_shift/su_max 0.001
_refine_ls_shift/su_mean 0.000
_refine_ls_structure_factor_coef Fsqd
_refine_ls_weighting_details 'calc w=1/[\s^2^(Fo^2^)+(0.0373P)^2^+0.0000P] where P=(Fo^2^+2Fc^2^)/3'
_refine_ls_weighting_scheme calc
_refine_ls_wR_factor_gt 0.0756
_refine_ls_wR_factor_ref 0.0841
_reflns_number_gt 7368
_reflns_number_total 9863
_reflns_threshold_expression >2\s(I)
_cod_data_source_file ic502026g_si_002.cif
_cod_data_source_block 1
_cod_depositor_comments
;
The following automatic conversions were performed:

'_symmetry_cell_setting' value 'Orthorhombic' changed to
'orthorhombic' according to
/home/saulius/struct/COD-crude-data--automatic-downloads/rss-feeds/ACS/lib/dictionaries/cif_core.dic
dictionary named 'cif_core.dic' version 2.4.2 from 2011-04-26.

Automatic conversion script
Id: cif_fix_values 2935 2014-11-11 08:27:57Z andrius 
;
_cod_database_code 4341584

loop_
_symmetry_equiv_pos_as_xyz
'x, y, z'
'x+1/2, -y+1/2, -z'
'-x, y+1/2, -z+1/2'
'-x+1/2, -y, z+1/2'
'-x, -y, -z'
'-x-1/2, y-1/2, z'
'x, -y-1/2, z-1/2'
'x-1/2, y, -z-1/2'

loop_
_atom_site_label
_atom_site_type_symbol
_atom_site_fract_x
_atom_site_fract_y
_atom_site_fract_z
_atom_site_U_iso_or_equiv
_atom_site_adp_type
_atom_site_occupancy
_atom_site_symmetry_multiplicity
_atom_site_calc_flag
_atom_site_refinement_flags
C1 C 0.4551(2) 0.2034(4) 0.2104(2) 0.0119(12) Uani 1 1 d .
C2 C 0.5054(2) 0.2249(5) 0.2329(2) 0.0205(14) Uani 1 1 d .
H2 H 0.5219 0.2895 0.2347 0.025 Uiso 1 1 calc R
C3 C 0.5265(3) 0.1339(6) 0.2521(2) 0.0325(18) Uani 1 1 d .
H3 H 0.5594 0.1268 0.2695 0.039 Uiso 1 1 calc R
C4 C 0.4897(3) 0.0551(6) 0.2409(3) 0.0314(18) Uani 1 1 d .
H4 H 0.4941 -0.0144 0.2491 0.038 Uiso 1 1 calc R
C5 C 0.4458(2) 0.0970(4) 0.2157(2) 0.0170(13) Uani 1 1 d .
H5 H 0.4153 0.0610 0.2043 0.020 Uiso 1 1 calc R
C6 C 0.5866(2) 0.1422(5) 0.1424(3) 0.0260(16) Uani 1 1 d .
H6 H 0.6168 0.1770 0.1555 0.031 Uiso 1 1 calc R
C7 C 0.5751(2) 0.0382(5) 0.1481(2) 0.0204(14) Uani 1 1 d .
H7 H 0.5966 -0.0093 0.1654 0.024 Uiso 1 1 calc R
C8 C 0.5261(3) 0.0164(5) 0.1237(2) 0.0246(15) Uani 1 1 d .
H8 H 0.5091 -0.0478 0.1215 0.029 Uiso 1 1 calc R
C9 C 0.5072(3) 0.1090(5) 0.1031(2) 0.0273(16) Uani 1 1 d .
H9 H 0.4747 0.1179 0.0852 0.033 Uiso 1 1 calc R
C10 C 0.5451(2) 0.1848(5) 0.1139(2) 0.0265(16) Uani 1 1 d .
H10 H 0.5431 0.2534 0.1036 0.032 Uiso 1 1 calc R
C11 C 0.44875(19) 0.6715(4) 0.0592(2) 0.0110(12) Uani 1 1 d .
C12 C 0.4825(2) 0.6512(4) 0.0185(2) 0.0146(12) Uani 1 1 d .
H12 H 0.4885 0.5865 0.0043 0.018 Uiso 1 1 calc R
C13 C 0.5058(2) 0.7426(5) 0.0026(2) 0.0198(14) Uani 1 1 d .
H13 H 0.5302 0.7499 -0.0241 0.024 Uiso 1 1 calc R
C14 C 0.4869(2) 0.8215(5) 0.0331(2) 0.0171(13) Uani 1 1 d .
H14 H 0.4960 0.8911 0.0304 0.021 Uiso 1 1 calc R
C15 C 0.4520(2) 0.7785(4) 0.0683(2) 0.0118(12) Uani 1 1 d .
H15 H 0.4338 0.8141 0.0937 0.014 Uiso 1 1 calc R
C16 C 0.5526(2) 0.6438(5) 0.1375(2) 0.0224(15) Uani 1 1 d .
H16 H 0.5322 0.6028 0.1593 0.027 Uiso 1 1 calc R
C17 C 0.5815(2) 0.6094(5) 0.0958(3) 0.0226(15) Uani 1 1 d .
H17 H 0.5839 0.5414 0.0846 0.027 Uiso 1 1 calc R
C18 C 0.6066(2) 0.6954(5) 0.0736(3) 0.0249(16) Uani 1 1 d .
H18 H 0.6284 0.6946 0.0449 0.030 Uiso 1 1 calc R
C19 C 0.5934(2) 0.7815(5) 0.1017(2) 0.0211(14) Uani 1 1 d .
H19 H 0.6053 0.8486 0.0955 0.025 Uiso 1 1 calc R
C20 C 0.5593(2) 0.7507(5) 0.1408(2) 0.0182(13) Uani 1 1 d .
H20 H 0.5437 0.7937 0.1650 0.022 Uiso 1 1 calc R
C21 C 0.2500(2) 0.5778(4) 0.2575(2) 0.0123(12) Uani 1 1 d .
C22 C 0.2636(2) 0.5780(5) 0.3089(2) 0.0196(14) Uani 1 1 d .
H22 H 0.2968 0.5561 0.3225 0.023 Uiso 1 1 calc R
C23 C 0.2197(3) 0.6160(5) 0.3356(3) 0.0257(16) Uani 1 1 d .
H23 H 0.2177 0.6231 0.3704 0.031 Uiso 1 1 calc R
C24 C 0.1787(3) 0.6420(5) 0.3012(3) 0.0282(17) Uani 1 1 d .
H24 H 0.1448 0.6706 0.3091 0.034 Uiso 1 1 calc R
C25 C 0.1973(2) 0.6179(4) 0.2529(2) 0.0158(13) Uani 1 1 d .
H25 H 0.1780 0.6270 0.2230 0.019 Uiso 1 1 calc R
C26 C 0.2119(3) 0.3517(4) 0.3265(3) 0.0249(16) Uani 1 1 d .
H26 H 0.2438 0.3322 0.3431 0.030 Uiso 1 1 calc R
C27 C 0.1650(2) 0.3970(4) 0.3487(3) 0.0223(15) Uani 1 1 d .
H27 H 0.1601 0.4121 0.3826 0.027 Uiso 1 1 calc R
C28 C 0.1275(2) 0.4146(4) 0.3100(3) 0.0217(15) Uani 1 1 d .
H28 H 0.0930 0.4442 0.3137 0.026 Uiso 1 1 calc R
C29 C 0.1503(2) 0.3806(5) 0.2652(3) 0.0231(15) Uani 1 1 d .
H29 H 0.1338 0.3835 0.2336 0.028 Uiso 1 1 calc R
C30 C 0.2018(2) 0.3418(4) 0.2755(3) 0.0221(15) Uani 1 1 d .
H30 H 0.2258 0.3136 0.2520 0.027 Uiso 1 1 calc R
C31 C 0.2384(2) 0.2979(4) 0.0241(2) 0.0099(11) Uani 1 1 d .
C32 C 0.2482(2) 0.2979(4) -0.0281(2) 0.0141(12) Uani 1 1 d .
H32 H 0.2816 0.3122 -0.0435 0.017 Uiso 1 1 calc R
C33 C 0.1994(2) 0.2729(4) -0.0533(2) 0.0146(12) Uani 1 1 d .
H33 H 0.1946 0.2676 -0.0879 0.018 Uiso 1 1 calc R
C34 C 0.1595(2) 0.2574(4) -0.0162(2) 0.0149(13) Uani 1 1 d .
H34 H 0.1233 0.2389 -0.0221 0.018 Uiso 1 1 calc R
C35 C 0.1824(2) 0.2739(4) 0.0307(2) 0.0131(12) Uani 1 1 d .
H35 H 0.1641 0.2699 0.0614 0.016 Uiso 1 1 calc R
C36 C 0.2002(2) 0.5435(4) 0.0173(3) 0.0196(14) Uani 1 1 d U
H36 H 0.2226 0.5618 0.0442 0.024 Uiso 1 1 calc R
C37 C 0.2152(2) 0.5419(4) -0.0333(3) 0.0208(14) Uani 1 1 d .
H37 H 0.2495 0.5591 -0.0461 0.025 Uiso 1 1 calc R
C38 C 0.1702(2) 0.5102(4) -0.0611(2) 0.0186(13) Uani 1 1 d .
H38 H 0.1690 0.5026 -0.0960 0.022 Uiso 1 1 calc R
C39 C 0.1271(2) 0.4919(5) -0.0280(2) 0.0195(14) Uani 1 1 d .
H39 H 0.0922 0.4696 -0.0368 0.023 Uiso 1 1 calc R
C40 C 0.1455(2) 0.5127(4) 0.0204(2) 0.0187(13) Uani 1 1 d .
H40 H 0.1249 0.5071 0.0497 0.022 Uiso 1 1 calc R
Se1 Se 0.46815(2) 0.43103(4) 0.13051(2) 0.01339(13) Uani 1 1 d .
Se2 Se 0.34806(2) 0.65658(4) 0.15990(2) 0.01307(13) Uani 1 1 d .
Se3 Se 0.22943(2) 0.43174(4) 0.14269(2) 0.01467(13) Uani 1 1 d .
Se4 Se 0.34707(2) 0.21292(4) 0.11390(2) 0.01412(13) Uani 1 1 d .
Se5 Se 0.35596(2) 0.39059(4) 0.24377(2) 0.01345(13) Uani 1 1 d .
Se6 Se 0.34587(2) 0.48254(4) 0.03087(2) 0.01423(13) Uani 1 1 d .
Sn1 Sn 0.405842(14) 0.30871(3) 0.173140(14) 0.00977(9) Uani 1 1 d .
Sn2 Sn 0.403200(14) 0.56168(3) 0.097137(15) 0.00981(9) Uani 1 1 d .
Sn3 Sn 0.295576(14) 0.51424(3) 0.200365(14) 0.00965(9) Uani 1 1 d .
Sn4 Sn 0.290383(14) 0.35540(3) 0.078063(14) 0.00969(9) Uani 1 1 d .
Fe1 Fe 0.51505(3) 0.12279(6) 0.17780(3) 0.01366(18) Uani 1 1 d .
Fe2 Fe 0.19707(3) 0.49117(6) 0.29690(3) 0.01231(18) Uani 1 1 d .
Fe3 Fe 0.19006(3) 0.40073(6) -0.01171(3) 0.01000(17) Uani 1 1 d .
Fe4 Fe 0.52578(3) 0.71372(6) 0.07431(3) 0.01176(18) Uani 1 1 d .

loop_
_atom_site_aniso_label
_atom_site_aniso_U_11
_atom_site_aniso_U_22
_atom_site_aniso_U_33
_atom_site_aniso_U_23
_atom_site_aniso_U_13
_atom_site_aniso_U_12
C1 0.014(3) 0.018(3) 0.004(3) -0.001(2) -0.002(2) 0.009(2)
C2 0.018(3) 0.032(4) 0.012(3) -0.011(3) -0.005(3) 0.005(3)
C3 0.025(3) 0.058(5) 0.015(4) 0.000(3) -0.005(3) 0.020(4)
C4 0.035(4) 0.036(4) 0.023(4) 0.017(3) 0.017(3) 0.025(3)
C5 0.014(3) 0.017(3) 0.020(4) 0.004(3) 0.006(3) 0.002(2)
C6 0.017(3) 0.030(4) 0.031(4) -0.003(3) 0.012(3) 0.004(3)
C7 0.020(3) 0.023(3) 0.018(4) 0.007(3) 0.005(3) 0.014(3)
C8 0.034(4) 0.019(3) 0.021(4) -0.008(3) 0.005(3) 0.003(3)
C9 0.025(3) 0.045(4) 0.013(4) 0.004(3) 0.003(3) 0.007(3)
C10 0.031(3) 0.024(4) 0.024(4) 0.008(3) 0.020(3) 0.015(3)
C11 0.007(2) 0.017(3) 0.009(3) 0.000(2) -0.005(2) 0.001(2)
C12 0.018(3) 0.014(3) 0.011(3) 0.000(2) -0.003(2) -0.001(2)
C13 0.023(3) 0.027(4) 0.009(3) 0.005(3) 0.000(3) -0.003(3)
C14 0.019(3) 0.020(3) 0.012(3) 0.010(3) -0.006(3) -0.002(2)
C15 0.009(2) 0.009(3) 0.017(3) -0.004(2) 0.001(2) 0.003(2)
C16 0.015(3) 0.030(4) 0.022(4) 0.012(3) -0.015(3) -0.010(3)
C17 0.014(3) 0.018(3) 0.035(4) 0.000(3) -0.008(3) 0.007(2)
C18 0.005(3) 0.044(4) 0.026(4) -0.003(3) 0.005(3) -0.001(3)
C19 0.015(3) 0.022(3) 0.026(4) 0.009(3) -0.010(3) -0.010(2)
C20 0.016(3) 0.022(3) 0.017(3) 0.003(3) -0.008(3) -0.003(2)
C21 0.016(3) 0.012(3) 0.009(3) 0.000(2) 0.005(2) -0.001(2)
C22 0.020(3) 0.020(3) 0.018(4) -0.004(3) 0.003(3) -0.006(3)
C23 0.040(4) 0.019(3) 0.017(4) -0.009(3) 0.014(3) -0.012(3)
C24 0.031(4) 0.014(3) 0.039(5) 0.004(3) 0.025(3) 0.001(3)
C25 0.015(3) 0.011(3) 0.021(4) 0.007(3) 0.007(3) 0.003(2)
C26 0.027(3) 0.013(3) 0.035(4) 0.014(3) 0.011(3) 0.003(3)
C27 0.031(3) 0.012(3) 0.024(4) 0.008(3) 0.011(3) -0.001(3)
C28 0.017(3) 0.014(3) 0.035(4) 0.003(3) 0.004(3) 0.001(2)
C29 0.028(3) 0.016(3) 0.026(4) -0.003(3) 0.000(3) -0.004(3)
C30 0.029(3) 0.005(3) 0.032(4) -0.003(3) 0.012(3) 0.000(2)
C31 0.013(3) 0.006(3) 0.011(3) 0.000(2) -0.005(2) -0.001(2)
C32 0.011(3) 0.012(3) 0.019(3) -0.003(3) -0.004(2) 0.004(2)
C33 0.021(3) 0.009(3) 0.013(3) -0.004(2) -0.008(3) 0.004(2)
C34 0.012(3) 0.011(3) 0.021(3) 0.001(3) -0.003(3) -0.004(2)
C35 0.014(3) 0.010(3) 0.015(3) 0.002(2) -0.003(2) -0.004(2)
C36 0.025(3) 0.006(3) 0.028(4) -0.008(3) -0.006(3) 0.004(2)
C37 0.019(3) 0.011(3) 0.032(4) 0.003(3) -0.002(3) -0.002(2)
C38 0.030(3) 0.012(3) 0.014(3) 0.001(3) 0.001(3) 0.001(3)
C39 0.014(3) 0.020(3) 0.024(4) -0.003(3) -0.008(3) 0.005(2)
C40 0.025(3) 0.013(3) 0.018(3) -0.007(3) 0.001(3) 0.006(2)
Se1 0.0094(2) 0.0117(3) 0.0190(3) 0.0031(2) -0.0004(2) 0.0007(2)
Se2 0.0160(3) 0.0090(3) 0.0142(3) 0.0000(2) 0.0029(2) 0.0001(2)
Se3 0.0095(2) 0.0209(3) 0.0136(3) -0.0046(3) -0.0003(2) -0.0004(2)
Se4 0.0170(3) 0.0091(3) 0.0163(3) -0.0020(2) -0.0060(2) 0.0017(2)
Se5 0.0162(3) 0.0136(3) 0.0105(3) -0.0003(2) -0.0008(2) 0.0046(2)
Se6 0.0153(3) 0.0158(3) 0.0115(3) 0.0008(2) -0.0019(2) -0.0047(2)
Sn1 0.00937(17) 0.00858(19) 0.0114(2) 0.00006(15) -0.00138(15) 0.00171(14)
Sn2 0.00860(17) 0.00926(19) 0.0116(2) 0.00066(16) -0.00070(15) -0.00079(14)
Sn3 0.00957(17) 0.01013(19) 0.0092(2) -0.00089(15) 0.00100(15) 0.00107(14)
Sn4 0.00955(17) 0.01010(19) 0.0094(2) -0.00113(15) -0.00232(15) -0.00016(14)
Fe1 0.0121(4) 0.0161(4) 0.0127(5) 0.0034(4) 0.0017(3) 0.0056(3)
Fe2 0.0139(4) 0.0093(4) 0.0137(5) 0.0013(3) 0.0032(3) 0.0016(3)
Fe3 0.0100(4) 0.0088(4) 0.0112(4) -0.0002(3) -0.0011(3) 0.0003(3)
Fe4 0.0076(4) 0.0144(4) 0.0133(5) 0.0043(3) 0.0001(3) -0.0006(3)

loop_
_atom_type_symbol
_atom_type_description
_atom_type_scat_dispersion_real
_atom_type_scat_dispersion_imag
_atom_type_scat_source
C C 0.0033 0.0016 'International Tables Vol C Tables 4.2.6.8 and 6.1.1.4'
Se Se -0.0929 2.2259 'International Tables Vol C Tables 4.2.6.8 and 6.1.1.4'
Sn Sn -0.6537 1.4246 'International Tables Vol C Tables 4.2.6.8 and 6.1.1.4'
Fe Fe 0.3463 0.8444 'International Tables Vol C Tables 4.2.6.8 and 6.1.1.4'
H H 0.0000 0.0000 'International Tables Vol C Tables 4.2.6.8 and 6.1.1.4'

loop_
_geom_angle_atom_site_label_1
_geom_angle_atom_site_label_2
_geom_angle_atom_site_label_3
_geom_angle
C2 C1 C5 107.1(5)
C2 C1 Fe1 69.1(3)
C5 C1 Fe1 69.4(3)
C2 C1 Sn1 125.8(4)
C5 C1 Sn1 127.0(4)
Fe1 C1 Sn1 124.3(3)
C3 C2 C1 108.5(6)
C3 C2 Fe1 70.2(4)
C1 C2 Fe1 69.9(3)
C3 C2 H2 125.8
C1 C2 H2 125.8
Fe1 C2 H2 125.7
C2 C3 C4 107.8(6)
C2 C3 Fe1 69.2(4)
C4 C3 Fe1 69.3(4)
C2 C3 H3 126.1
C4 C3 H3 126.1
Fe1 C3 H3 127.0
C5 C4 C3 108.5(6)
C5 C4 Fe1 70.0(4)
C3 C4 Fe1 69.9(4)
C5 C4 H4 125.8
C3 C4 H4 125.8
Fe1 C4 H4 125.9
C4 C5 C1 108.2(5)
C4 C5 Fe1 69.6(3)
C1 C5 Fe1 69.4(3)
C4 C5 H5 125.9
C1 C5 H5 125.9
Fe1 C5 H5 126.6
C10 C6 C7 107.4(6)
C10 C6 Fe1 70.6(3)
C7 C6 Fe1 69.4(3)
C10 C6 H6 126.3
C7 C6 H6 126.3
Fe1 C6 H6 125.3
C6 C7 C8 108.8(5)
C6 C7 Fe1 70.0(3)
C8 C7 Fe1 70.3(3)
C6 C7 H7 125.6
C8 C7 H7 125.6
Fe1 C7 H7 125.6
C7 C8 C9 107.1(6)
C7 C8 Fe1 69.0(4)
C9 C8 Fe1 69.4(4)
C7 C8 H8 126.5
C9 C8 H8 126.5
Fe1 C8 H8 126.7
C10 C9 C8 107.9(6)
C10 C9 Fe1 70.5(4)
C8 C9 Fe1 69.9(4)
C10 C9 H9 126.1
C8 C9 H9 126.1
Fe1 C9 H9 125.2
C9 C10 C6 108.8(6)
C9 C10 Fe1 69.4(4)
C6 C10 Fe1 69.2(4)
C9 C10 H10 125.6
C6 C10 H10 125.6
Fe1 C10 H10 127.4
C12 C11 C15 106.7(5)
C12 C11 Fe4 69.4(3)
C15 C11 Fe4 69.1(3)
C12 C11 Sn2 124.8(4)
C15 C11 Sn2 128.5(4)
Fe4 C11 Sn2 126.6(3)
C13 C12 C11 108.8(5)
C13 C12 Fe4 70.1(3)
C11 C12 Fe4 70.0(3)
C13 C12 H12 125.6
C11 C12 H12 125.6
Fe4 C12 H12 125.8
C12 C13 C14 108.4(5)
C12 C13 Fe4 69.5(3)
C14 C13 Fe4 70.3(3)
C12 C13 H13 125.8
C14 C13 H13 125.8
Fe4 C13 H13 126.1
C15 C14 C13 107.7(5)
C15 C14 Fe4 69.1(3)
C13 C14 Fe4 69.4(3)
C15 C14 H14 126.2
C13 C14 H14 126.2
Fe4 C14 H14 126.9
C14 C15 C11 108.3(5)
C14 C15 Fe4 70.5(3)
C11 C15 Fe4 69.6(3)
C14 C15 H15 125.8
C11 C15 H15 125.8
Fe4 C15 H15 125.6
C17 C16 C20 108.0(6)
C17 C16 Fe4 69.3(4)
C20 C16 Fe4 69.3(3)
C17 C16 H16 126.0
C20 C16 H16 126.0
Fe4 C16 H16 127.1
C16 C17 C18 107.7(6)
C16 C17 Fe4 70.4(3)
C18 C17 Fe4 68.9(3)
C16 C17 H17 126.2
C18 C17 H17 126.2
Fe4 C17 H17 126.1
C19 C18 C17 108.2(6)
C19 C18 Fe4 70.5(3)
C17 C18 Fe4 69.9(3)
C19 C18 H18 125.9
C17 C18 H18 125.9
Fe4 C18 H18 125.2
C18 C19 C20 108.2(5)
C18 C19 Fe4 69.1(3)
C20 C19 Fe4 69.7(3)
C18 C19 H19 125.9
C20 C19 H19 125.9
Fe4 C19 H19 126.9
C19 C20 C16 107.8(6)
C19 C20 Fe4 69.8(3)
C16 C20 Fe4 70.1(3)
C19 C20 H20 126.1
C16 C20 H20 126.1
Fe4 C20 H20 125.7
C25 C21 C22 107.7(5)
C25 C21 Fe2 70.1(3)
C22 C21 Fe2 69.3(3)
C25 C21 Sn3 125.7(4)
C22 C21 Sn3 126.1(4)
Fe2 C21 Sn3 120.7(3)
C23 C22 C21 108.4(6)
C23 C22 Fe2 69.5(3)
C21 C22 Fe2 69.6(3)
C23 C22 H22 125.8
C21 C22 H22 125.8
Fe2 C22 H22 126.6
C22 C23 C24 107.9(6)
C22 C23 Fe2 70.1(3)
C24 C23 Fe2 70.1(4)
C22 C23 H23 126.1
C24 C23 H23 126.1
Fe2 C23 H23 125.3
C23 C24 C25 108.3(5)
C23 C24 Fe2 69.0(4)
C25 C24 Fe2 70.0(3)
C23 C24 H24 125.8
C25 C24 H24 125.8
Fe2 C24 H24 126.7
C21 C25 C24 107.7(6)
C21 C25 Fe2 69.4(3)
C24 C25 Fe2 69.4(3)
C21 C25 H25 126.2
C24 C25 H25 126.2
Fe2 C25 H25 126.6
C30 C26 C27 107.6(6)
C30 C26 Fe2 70.6(4)
C27 C26 Fe2 69.1(3)
C30 C26 H26 126.2
C27 C26 H26 126.2
Fe2 C26 H26 125.7
C28 C27 C26 107.0(6)
C28 C27 Fe2 69.5(3)
C26 C27 Fe2 69.4(3)
C28 C27 H27 126.5
C26 C27 H27 126.5
Fe2 C27 H27 126.1
C29 C28 C27 108.5(5)
C29 C28 Fe2 70.5(3)
C27 C28 Fe2 69.6(3)
C29 C28 H28 125.7
C27 C28 H28 125.7
Fe2 C28 H28 125.8
C30 C29 C28 108.1(6)
C30 C29 Fe2 70.1(3)
C28 C29 Fe2 69.1(4)
C30 C29 H29 126.0
C28 C29 H29 126.0
Fe2 C29 H29 126.4
C29 C30 C26 108.8(6)
C29 C30 Fe2 69.8(3)
C26 C30 Fe2 69.2(3)
C29 C30 H30 125.6
C26 C30 H30 125.6
Fe2 C30 H30 126.9
C32 C31 C35 106.6(5)
C32 C31 Fe3 68.6(3)
C35 C31 Fe3 68.7(3)
C32 C31 Sn4 125.7(4)
C35 C31 Sn4 126.2(4)
Fe3 C31 Sn4 116.8(2)
C33 C32 C31 109.0(5)
C33 C32 Fe3 69.8(3)
C31 C32 Fe3 70.4(3)
C33 C32 H32 125.5
C31 C32 H32 125.5
Fe3 C32 H32 125.9
C34 C33 C32 106.8(5)
C34 C33 Fe3 69.6(3)
C32 C33 Fe3 69.1(3)
C34 C33 H33 126.6
C32 C33 H33 126.6
Fe3 C33 H33 126.2
C35 C34 C33 109.3(5)
C35 C34 Fe3 69.7(3)
C33 C34 Fe3 69.5(3)
C35 C34 H34 125.3
C33 C34 H34 125.3
Fe3 C34 H34 127.1
C34 C35 C31 108.3(5)
C34 C35 Fe3 70.0(3)
C31 C35 Fe3 70.1(3)
C34 C35 H35 125.9
C31 C35 H35 125.9
Fe3 C35 H35 125.7
C37 C36 C40 107.7(6)
C37 C36 Fe3 69.5(3)
C40 C36 Fe3 69.1(3)
C37 C36 H36 126.1
C40 C36 H36 126.1
Fe3 C36 H36 126.7
C38 C37 C36 108.2(5)
C38 C37 Fe3 69.0(3)
C36 C37 Fe3 70.0(3)
C38 C37 H37 125.9
C36 C37 H37 125.9
Fe3 C37 H37 126.6
C37 C38 C39 108.1(6)
C37 C38 Fe3 70.5(4)
C39 C38 Fe3 69.2(3)
C37 C38 H38 126.0
C39 C38 H38 126.0
Fe3 C38 H38 125.9
C40 C39 C38 108.0(5)
C40 C39 Fe3 70.3(3)
C38 C39 Fe3 69.8(3)
C40 C39 H39 126.0
C38 C39 H39 126.0
Fe3 C39 H39 125.4
C39 C40 C36 108.1(6)
C39 C40 Fe3 69.0(3)
C36 C40 Fe3 70.2(3)
C39 C40 H40 126.0
C36 C40 H40 126.0
Fe3 C40 H40 126.4
Sn1 Se1 Sn2 101.95(2)
Sn2 Se2 Sn3 101.77(2)
Sn3 Se3 Sn4 102.10(2)
Sn1 Se4 Sn4 101.23(2)
Sn3 Se5 Sn1 102.59(2)
Sn2 Se6 Sn4 103.01(2)
C1 Sn1 Se4 108.17(15)
C1 Sn1 Se1 106.49(15)
Se4 Sn1 Se1 112.85(2)
C1 Sn1 Se5 101.87(15)
Se4 Sn1 Se5 114.39(2)
Se1 Sn1 Se5 112.08(2)
C11 Sn2 Se2 106.29(15)
C11 Sn2 Se6 104.03(15)
Se2 Sn2 Se6 112.23(2)
C11 Sn2 Se1 107.40(14)
Se2 Sn2 Se1 116.49(2)
Se6 Sn2 Se1 109.49(2)
C21 Sn3 Se5 103.80(16)
C21 Sn3 Se3 106.12(15)
Se5 Sn3 Se3 113.63(2)
C21 Sn3 Se2 107.56(15)
Se5 Sn3 Se2 112.04(2)
Se3 Sn3 Se2 112.90(2)
C31 Sn4 Se6 103.04(15)
C31 Sn4 Se3 104.90(15)
Se6 Sn4 Se3 114.51(2)
C31 Sn4 Se4 109.96(14)
Se6 Sn4 Se4 112.43(2)
Se3 Sn4 Se4 111.33(2)
C2 Fe1 C4 68.6(3)
C2 Fe1 C7 138.2(2)
C4 Fe1 C7 108.7(2)
C2 Fe1 C1 41.0(2)
C4 Fe1 C1 68.7(2)
C7 Fe1 C1 177.4(2)
C2 Fe1 C5 68.8(2)
C4 Fe1 C5 40.4(2)
C7 Fe1 C5 137.0(2)
C1 Fe1 C5 41.2(2)
C2 Fe1 C3 40.6(3)
C4 Fe1 C3 40.8(3)
C7 Fe1 C3 109.2(3)
C1 Fe1 C3 68.7(2)
C5 Fe1 C3 68.4(3)
C2 Fe1 C6 111.5(3)
C4 Fe1 C6 136.3(3)
C7 Fe1 C6 40.6(2)
C1 Fe1 C6 141.2(2)
C5 Fe1 C6 176.5(3)
C3 Fe1 C6 109.5(3)
C2 Fe1 C9 141.1(3)
C4 Fe1 C9 140.0(3)
C7 Fe1 C9 68.2(3)
C1 Fe1 C9 113.9(2)
C5 Fe1 C9 113.8(3)
C3 Fe1 C9 177.3(3)
C6 Fe1 C9 68.2(3)
C2 Fe1 C8 178.1(3)
C4 Fe1 C8 110.0(3)
C7 Fe1 C8 40.6(2)
C1 Fe1 C8 140.1(2)
C5 Fe1 C8 111.1(3)
C3 Fe1 C8 137.5(3)
C6 Fe1 C8 68.4(3)
C9 Fe1 C8 40.7(3)
C2 Fe1 C10 113.5(3)
C4 Fe1 C10 176.1(2)
C7 Fe1 C10 67.5(2)
C1 Fe1 C10 115.1(2)
C5 Fe1 C10 143.1(2)
C3 Fe1 C10 138.8(3)
C6 Fe1 C10 40.2(3)
C9 Fe1 C10 40.2(3)
C8 Fe1 C10 67.8(3)
C23 Fe2 C28 123.2(3)
C23 Fe2 C27 104.4(3)
C28 Fe2 C27 40.9(2)
C23 Fe2 C22 40.4(2)
C28 Fe2 C22 160.3(3)
C27 Fe2 C22 123.5(3)
C23 Fe2 C26 118.6(3)
C28 Fe2 C26 68.8(2)
C27 Fe2 C26 41.4(2)
C22 Fe2 C26 107.3(3)
C23 Fe2 C21 68.7(2)
C28 Fe2 C21 156.4(3)
C27 Fe2 C21 162.3(2)
C22 Fe2 C21 41.0(2)
C26 Fe2 C21 126.3(2)
C23 Fe2 C24 40.9(3)
C28 Fe2 C24 106.5(2)
C27 Fe2 C24 117.9(3)
C22 Fe2 C24 68.0(3)
C26 Fe2 C24 153.6(3)
C21 Fe2 C24 68.2(2)
C23 Fe2 C25 68.8(3)
C28 Fe2 C25 120.6(2)
C27 Fe2 C25 153.9(2)
C22 Fe2 C25 68.4(2)
C26 Fe2 C25 164.1(2)
C21 Fe2 C25 40.5(2)
C24 Fe2 C25 40.6(2)
C23 Fe2 C29 161.5(3)
C28 Fe2 C29 40.4(2)
C27 Fe2 C29 68.5(3)
C22 Fe2 C29 157.7(2)
C26 Fe2 C29 68.1(3)
C21 Fe2 C29 123.0(3)
C24 Fe2 C29 126.0(3)
C25 Fe2 C29 109.7(3)
C23 Fe2 C30 155.0(3)
C28 Fe2 C30 67.8(2)
C27 Fe2 C30 68.4(3)
C22 Fe2 C30 122.4(2)
C26 Fe2 C30 40.2(3)
C21 Fe2 C30 110.6(2)
C24 Fe2 C30 163.9(3)
C25 Fe2 C30 128.1(3)
C29 Fe2 C30 40.1(2)
C39 Fe3 C38 41.0(2)
C39 Fe3 C32 154.2(3)
C38 Fe3 C32 120.3(2)
C39 Fe3 C35 122.6(2)
C38 Fe3 C35 158.9(2)
C32 Fe3 C35 69.0(2)
C39 Fe3 C33 117.4(2)
C38 Fe3 C33 104.6(2)
C32 Fe3 C33 41.1(2)
C35 Fe3 C33 69.1(2)
C39 Fe3 C40 40.7(2)
C38 Fe3 C40 68.5(3)
C32 Fe3 C40 164.3(2)
C35 Fe3 C40 107.7(2)
C33 Fe3 C40 153.5(2)
C39 Fe3 C34 104.5(2)
C38 Fe3 C34 122.0(2)
C32 Fe3 C34 68.5(2)
C35 Fe3 C34 40.4(2)
C33 Fe3 C34 40.9(2)
C40 Fe3 C34 119.6(2)
C39 Fe3 C37 68.5(2)
C38 Fe3 C37 40.5(2)
C32 Fe3 C37 109.1(2)
C35 Fe3 C37 159.2(2)
C33 Fe3 C37 124.0(3)
C40 Fe3 C37 68.2(2)
C34 Fe3 C37 159.8(3)
C39 Fe3 C36 68.5(2)
C38 Fe3 C36 68.2(3)
C32 Fe3 C36 127.4(2)
C35 Fe3 C36 123.3(3)
C33 Fe3 C36 162.5(2)
C40 Fe3 C36 40.6(2)
C34 Fe3 C36 156.4(3)
C37 Fe3 C36 40.4(3)
C39 Fe3 C31 161.4(2)
C38 Fe3 C31 157.3(2)
C32 Fe3 C31 41.1(2)
C35 Fe3 C31 41.2(2)
C33 Fe3 C31 69.4(2)
C40 Fe3 C31 126.5(2)
C34 Fe3 C31 68.6(2)
C37 Fe3 C31 123.7(2)
C36 Fe3 C31 110.7(2)
C18 Fe4 C12 118.1(3)
C18 Fe4 C15 161.2(2)
C12 Fe4 C15 68.4(2)
C18 Fe4 C11 154.1(3)
C12 Fe4 C11 40.6(2)
C15 Fe4 C11 41.3(2)
C18 Fe4 C13 104.8(3)
C12 Fe4 C13 40.4(2)
C15 Fe4 C13 68.0(2)
C11 Fe4 C13 68.3(2)
C18 Fe4 C17 41.1(3)
C12 Fe4 C17 107.4(2)
C15 Fe4 C17 157.2(2)
C11 Fe4 C17 120.9(2)
C13 Fe4 C17 124.3(3)
C18 Fe4 C20 68.4(3)
C12 Fe4 C20 165.7(2)
C15 Fe4 C20 109.8(2)
C11 Fe4 C20 128.8(2)
C13 Fe4 C20 153.3(2)
C17 Fe4 C20 68.4(3)
C18 Fe4 C19 40.4(3)
C12 Fe4 C19 152.1(2)
C15 Fe4 C19 126.1(2)
C11 Fe4 C19 165.2(2)
C13 Fe4 C19 117.6(2)
C17 Fe4 C19 68.4(2)
C20 Fe4 C19 40.6(2)
C18 Fe4 C14 123.1(3)
C12 Fe4 C14 68.1(2)
C15 Fe4 C14 40.4(2)
C11 Fe4 C14 68.7(2)
C13 Fe4 C14 40.4(2)
C17 Fe4 C14 160.9(3)
C20 Fe4 C14 120.4(2)
C19 Fe4 C14 106.4(2)
C18 Fe4 C16 68.4(3)
C12 Fe4 C16 127.5(2)
C15 Fe4 C16 123.3(2)
C11 Fe4 C16 110.5(2)
C13 Fe4 C16 162.8(3)
C17 Fe4 C16 40.4(3)
C20 Fe4 C16 40.7(2)
C19 Fe4 C16 68.1(2)
C14 Fe4 C16 156.6(3)

loop_
_geom_bond_atom_site_label_1
_geom_bond_atom_site_label_2
_geom_bond_distance
C1 C2 1.422(7)
C1 C5 1.432(8)
C1 Fe1 2.036(5)
C1 Sn1 2.111(5)
C2 C3 1.411(9)
C2 Fe1 2.026(6)
C2 H2 0.9500
C3 C4 1.419(10)
C3 Fe1 2.040(7)
C3 H3 0.9500
C4 C5 1.403(8)
C4 Fe1 2.031(7)
C4 H4 0.9500
C5 Fe1 2.037(6)
C5 H5 0.9500
C6 C10 1.409(9)
C6 C7 1.412(9)
C6 Fe1 2.040(6)
C6 H6 0.9500
C7 C8 1.417(9)
C7 Fe1 2.033(6)
C7 H7 0.9500
C8 C9 1.425(9)
C8 Fe1 2.049(6)
C8 H8 0.9500
C9 C10 1.408(9)
C9 Fe1 2.043(7)
C9 H9 0.9500
C10 Fe1 2.058(6)
C10 H10 0.9500
C11 C12 1.412(8)
C11 C15 1.437(7)
C11 Fe4 2.040(5)
C11 Sn2 2.109(5)
C12 C13 1.407(8)
C12 Fe4 2.032(6)
C12 H12 0.9500
C13 C14 1.412(8)
C13 Fe4 2.041(6)
C13 H13 0.9500
C14 C15 1.410(8)
C14 Fe4 2.052(6)
C14 H14 0.9500
C15 Fe4 2.033(5)
C15 H15 0.9500
C16 C17 1.414(9)
C16 C20 1.425(8)
C16 Fe4 2.056(6)
C16 H16 0.9500
C17 C18 1.429(9)
C17 Fe4 2.042(6)
C17 H17 0.9500
C18 C19 1.406(9)
C18 Fe4 2.028(5)
C18 H18 0.9500
C19 C20 1.419(8)
C19 Fe4 2.047(6)
C19 H19 0.9500
C20 Fe4 2.046(6)
C20 H20 0.9500
C21 C25 1.420(7)
C21 C22 1.432(8)
C21 Fe2 2.046(5)
C21 Sn3 2.097(5)
C22 C23 1.406(8)
C22 Fe2 2.042(6)
C22 H22 0.9500
C23 C24 1.425(10)
C23 Fe2 2.034(6)
C23 H23 0.9500
C24 C25 1.424(9)
C24 Fe2 2.048(6)
C24 H24 0.9500
C25 Fe2 2.055(6)
C25 H25 0.9500
C26 C30 1.411(9)
C26 C27 1.444(8)
C26 Fe2 2.042(6)
C26 H26 0.9500
C27 C28 1.423(9)
C27 Fe2 2.039(6)
C27 H27 0.9500
C28 C29 1.415(9)
C28 Fe2 2.038(6)
C28 H28 0.9500
C29 C30 1.410(8)
C29 Fe2 2.057(6)
C29 H29 0.9500
C30 Fe2 2.060(6)
C30 H30 0.9500
C31 C32 1.436(8)
C31 C35 1.442(7)
C31 Fe3 2.058(5)
C31 Sn4 2.096(5)
C32 C33 1.431(7)
C32 Fe3 2.034(5)
C32 H32 0.9500
C33 C34 1.429(8)
C33 Fe3 2.043(6)
C33 H33 0.9500
C34 C35 1.409(8)
C34 Fe3 2.044(5)
C34 H34 0.9500
C35 Fe3 2.040(6)
C35 H35 0.9500
C36 C37 1.420(9)
C36 C40 1.424(8)
C36 Fe3 2.058(6)
C36 H36 0.9500
C37 C38 1.414(8)
C37 Fe3 2.052(6)
C37 H37 0.9500
C38 C39 1.420(8)
C38 Fe3 2.033(6)
C38 H38 0.9500
C39 C40 1.415(8)
C39 Fe3 2.025(6)
C39 H39 0.9500
C40 Fe3 2.044(6)
C40 H40 0.9500
Se1 Sn1 2.5211(7)
Se1 Sn2 2.5329(7)
Se2 Sn2 2.5205(7)
Se2 Sn3 2.5393(7)
Se3 Sn3 2.5194(7)
Se3 Sn4 2.5283(7)
Se4 Sn1 2.5145(7)
Se4 Sn4 2.5457(7)
Se5 Sn3 2.5130(7)
Se5 Sn1 2.5257(7)
Se6 Sn2 2.5218(7)
Se6 Sn4 2.5236(7)

loop_
_geom_torsion_atom_site_label_1
_geom_torsion_atom_site_label_2
_geom_torsion_atom_site_label_3
_geom_torsion_atom_site_label_4
_geom_torsion
C5 C1 C2 C3 -0.5(7)
Fe1 C1 C2 C3 -59.8(4)
Sn1 C1 C2 C3 -177.8(4)
C5 C1 C2 Fe1 59.3(4)
Sn1 C1 C2 Fe1 -117.9(4)
C1 C2 C3 C4 1.0(7)
Fe1 C2 C3 C4 -58.7(5)
C1 C2 C3 Fe1 59.6(4)
C2 C3 C4 C5 -1.0(8)
Fe1 C3 C4 C5 -59.6(5)
C2 C3 C4 Fe1 58.6(5)
C3 C4 C5 C1 0.7(7)
Fe1 C4 C5 C1 -58.9(4)
C3 C4 C5 Fe1 59.6(5)
C2 C1 C5 C4 -0.1(7)
Fe1 C1 C5 C4 59.0(4)
Sn1 C1 C5 C4 177.1(4)
C2 C1 C5 Fe1 -59.1(4)
Sn1 C1 C5 Fe1 118.1(4)
C10 C6 C7 C8 -0.8(7)
Fe1 C6 C7 C8 59.9(4)
C10 C6 C7 Fe1 -60.6(4)
C6 C7 C8 C9 -0.5(7)
Fe1 C7 C8 C9 59.2(4)
C6 C7 C8 Fe1 -59.7(4)
C7 C8 C9 C10 1.5(7)
Fe1 C8 C9 C10 60.5(4)
C7 C8 C9 Fe1 -59.0(4)
C8 C9 C10 C6 -2.1(7)
Fe1 C9 C10 C6 58.1(5)
C8 C9 C10 Fe1 -60.1(4)
C7 C6 C10 C9 1.8(7)
Fe1 C6 C10 C9 -58.2(4)
C7 C6 C10 Fe1 59.9(4)
C15 C11 C12 C13 -0.3(6)
Fe4 C11 C12 C13 -59.6(4)
Sn2 C11 C12 C13 179.4(4)
C15 C11 C12 Fe4 59.3(4)
Sn2 C11 C12 Fe4 -121.0(4)
C11 C12 C13 C14 -0.1(7)
Fe4 C12 C13 C14 -59.6(4)
C11 C12 C13 Fe4 59.5(4)
C12 C13 C14 C15 0.5(6)
Fe4 C13 C14 C15 -58.6(4)
C12 C13 C14 Fe4 59.2(4)
C13 C14 C15 C11 -0.7(6)
Fe4 C14 C15 C11 -59.6(4)
C13 C14 C15 Fe4 58.8(4)
C12 C11 C15 C14 0.6(6)
Fe4 C11 C15 C14 60.1(4)
Sn2 C11 C15 C14 -179.1(4)
C12 C11 C15 Fe4 -59.5(4)
Sn2 C11 C15 Fe4 120.8(4)
C20 C16 C17 C18 0.5(7)
Fe4 C16 C17 C18 59.1(4)
C20 C16 C17 Fe4 -58.6(4)
C16 C17 C18 C19 0.4(7)
Fe4 C17 C18 C19 60.4(4)
C16 C17 C18 Fe4 -60.0(4)
C17 C18 C19 C20 -1.2(7)
Fe4 C18 C19 C20 58.9(4)
C17 C18 C19 Fe4 -60.0(4)
C18 C19 C20 C16 1.5(6)
Fe4 C19 C20 C16 60.0(4)
C18 C19 C20 Fe4 -58.5(4)
C17 C16 C20 C19 -1.2(6)
Fe4 C16 C20 C19 -59.8(4)
C17 C16 C20 Fe4 58.6(4)
C25 C21 C22 C23 1.0(7)
Fe2 C21 C22 C23 -58.9(4)
Sn3 C21 C22 C23 -172.4(4)
C25 C21 C22 Fe2 59.8(4)
Sn3 C21 C22 Fe2 -113.6(4)
C21 C22 C23 C24 -1.3(7)
Fe2 C22 C23 C24 -60.2(4)
C21 C22 C23 Fe2 58.9(4)
C22 C23 C24 C25 1.1(7)
Fe2 C23 C24 C25 -59.1(4)
C22 C23 C24 Fe2 60.2(4)
C22 C21 C25 C24 -0.3(6)
Fe2 C21 C25 C24 59.1(4)
Sn3 C21 C25 C24 173.2(4)
C22 C21 C25 Fe2 -59.4(4)
Sn3 C21 C25 Fe2 114.1(4)
C23 C24 C25 C21 -0.5(7)
Fe2 C24 C25 C21 -59.1(4)
C23 C24 C25 Fe2 58.6(4)
C30 C26 C27 C28 -0.7(7)
Fe2 C26 C27 C28 59.7(4)
C30 C26 C27 Fe2 -60.4(4)
C26 C27 C28 C29 0.4(7)
Fe2 C27 C28 C29 60.0(4)
C26 C27 C28 Fe2 -59.6(4)
C27 C28 C29 C30 0.0(7)
Fe2 C28 C29 C30 59.5(4)
C27 C28 C29 Fe2 -59.4(4)
C28 C29 C30 C26 -0.5(7)
Fe2 C29 C30 C26 58.3(4)
C28 C29 C30 Fe2 -58.8(4)
C27 C26 C30 C29 0.7(7)
Fe2 C26 C30 C29 -58.7(4)
C27 C26 C30 Fe2 59.5(4)
C35 C31 C32 C33 -0.9(6)
Fe3 C31 C32 C33 -59.3(4)
Sn4 C31 C32 C33 -167.6(4)
C35 C31 C32 Fe3 58.4(4)
Sn4 C31 C32 Fe3 -108.4(4)
C31 C32 C33 C34 0.0(6)
Fe3 C32 C33 C34 -59.7(4)
C31 C32 C33 Fe3 59.6(4)
C32 C33 C34 C35 1.0(6)
Fe3 C33 C34 C35 -58.4(4)
C32 C33 C34 Fe3 59.4(4)
C33 C34 C35 C31 -1.5(6)
Fe3 C34 C35 C31 -59.8(4)
C33 C34 C35 Fe3 58.3(4)
C32 C31 C35 C34 1.5(6)
Fe3 C31 C35 C34 59.8(4)
Sn4 C31 C35 C34 168.2(4)
C32 C31 C35 Fe3 -58.3(4)
Sn4 C31 C35 Fe3 108.4(4)
C40 C36 C37 C38 -0.1(6)
Fe3 C36 C37 C38 58.7(4)
C40 C36 C37 Fe3 -58.8(4)
C36 C37 C38 C39 -0.1(7)
Fe3 C37 C38 C39 59.2(4)
C36 C37 C38 Fe3 -59.3(4)
C37 C38 C39 C40 0.3(7)
Fe3 C38 C39 C40 60.2(4)
C37 C38 C39 Fe3 -60.0(4)
C38 C39 C40 C36 -0.3(7)
Fe3 C39 C40 C36 59.6(4)
C38 C39 C40 Fe3 -59.9(4)
C37 C36 C40 C39 0.3(6)
Fe3 C36 C40 C39 -58.8(4)
C37 C36 C40 Fe3 59.0(4)
C2 C1 Sn1 Se4 156.2(5)
C5 C1 Sn1 Se4 -20.5(5)
Fe1 C1 Sn1 Se4 68.4(3)
C2 C1 Sn1 Se1 34.6(5)
C5 C1 Sn1 Se1 -142.1(5)
Fe1 C1 Sn1 Se1 -53.1(3)
C2 C1 Sn1 Se5 -82.9(5)
C5 C1 Sn1 Se5 100.3(5)
Fe1 C1 Sn1 Se5 -170.7(3)
Sn4 Se4 Sn1 C1 177.51(16)
Sn4 Se4 Sn1 Se1 -64.94(3)
Sn4 Se4 Sn1 Se5 64.77(3)
Sn2 Se1 Sn1 C1 -173.46(16)
Sn2 Se1 Sn1 Se4 68.01(3)
Sn2 Se1 Sn1 Se5 -62.88(3)
Sn3 Se5 Sn1 C1 -178.93(16)
Sn3 Se5 Sn1 Se4 -62.49(3)
Sn3 Se5 Sn1 Se1 67.61(3)
C12 C11 Sn2 Se2 -175.5(4)
C15 C11 Sn2 Se2 4.2(5)
Fe4 C11 Sn2 Se2 95.5(3)
C12 C11 Sn2 Se6 -56.9(5)
C15 C11 Sn2 Se6 122.8(4)
Fe4 C11 Sn2 Se6 -145.9(3)
C12 C11 Sn2 Se1 59.2(5)
C15 C11 Sn2 Se1 -121.1(4)
Fe4 C11 Sn2 Se1 -29.8(3)
Sn3 Se2 Sn2 C11 179.13(14)
Sn3 Se2 Sn2 Se6 66.04(3)
Sn3 Se2 Sn2 Se1 -61.30(3)
Sn4 Se6 Sn2 C11 -178.51(15)
Sn4 Se6 Sn2 Se2 -64.04(3)
Sn4 Se6 Sn2 Se1 66.95(3)
Sn1 Se1 Sn2 C11 -179.58(16)
Sn1 Se1 Sn2 Se2 61.44(3)
Sn1 Se1 Sn2 Se6 -67.23(3)
C25 C21 Sn3 Se5 -152.2(4)
C22 C21 Sn3 Se5 20.0(5)
Fe2 C21 Sn3 Se5 -65.7(3)
C25 C21 Sn3 Se3 -32.2(5)
C22 C21 Sn3 Se3 140.1(5)
Fe2 C21 Sn3 Se3 54.4(3)
C25 C21 Sn3 Se2 88.9(5)
C22 C21 Sn3 Se2 -98.8(5)
Fe2 C21 Sn3 Se2 175.4(2)
Sn1 Se5 Sn3 C21 176.70(15)
Sn1 Se5 Sn3 Se3 61.90(3)
Sn1 Se5 Sn3 Se2 -67.55(3)
Sn4 Se3 Sn3 C21 -178.43(16)
Sn4 Se3 Sn3 Se5 -65.01(3)
Sn4 Se3 Sn3 Se2 64.00(3)
Sn2 Se2 Sn3 C21 176.59(16)
Sn2 Se2 Sn3 Se5 63.14(3)
Sn2 Se2 Sn3 Se3 -66.69(3)
C32 C31 Sn4 Se6 23.8(5)
C35 C31 Sn4 Se6 -140.4(4)
Fe3 C31 Sn4 Se6 -58.1(3)
C32 C31 Sn4 Se3 144.0(4)
C35 C31 Sn4 Se3 -20.3(5)
Fe3 C31 Sn4 Se3 62.0(3)
C32 C31 Sn4 Se4 -96.2(5)
C35 C31 Sn4 Se4 99.5(4)
Fe3 C31 Sn4 Se4 -178.2(2)
Sn2 Se6 Sn4 C31 175.61(15)
Sn2 Se6 Sn4 Se3 62.30(3)
Sn2 Se6 Sn4 Se4 -66.06(3)
Sn3 Se3 Sn4 C31 -174.13(15)
Sn3 Se3 Sn4 Se6 -61.93(3)
Sn3 Se3 Sn4 Se4 66.98(3)
Sn1 Se4 Sn4 C31 177.68(16)
Sn1 Se4 Sn4 Se6 63.50(3)
Sn1 Se4 Sn4 Se3 -66.51(3)
C3 C2 Fe1 C4 37.6(4)
C1 C2 Fe1 C4 -81.8(4)
C3 C2 Fe1 C7 -56.8(6)
C1 C2 Fe1 C7 -176.2(4)
C3 C2 Fe1 C1 119.4(5)
C3 C2 Fe1 C5 81.1(4)
C1 C2 Fe1 C5 -38.3(3)
C1 C2 Fe1 C3 -119.4(5)
C3 C2 Fe1 C6 -95.2(4)
C1 C2 Fe1 C6 145.4(4)
C3 C2 Fe1 C9 -176.8(4)
C1 C2 Fe1 C9 63.8(5)
C3 C2 Fe1 C8 -6(8)
C1 C2 Fe1 C8 -126(8)
C3 C2 Fe1 C10 -138.8(4)
C1 C2 Fe1 C10 101.8(4)
C5 C4 Fe1 C2 82.0(4)
C3 C4 Fe1 C2 -37.5(4)
C5 C4 Fe1 C7 -142.6(4)
C3 C4 Fe1 C7 98.0(4)
C5 C4 Fe1 C1 37.9(4)
C3 C4 Fe1 C1 -81.6(4)
C3 C4 Fe1 C5 -119.5(6)
C5 C4 Fe1 C3 119.5(6)
C5 C4 Fe1 C6 -178.8(4)
C3 C4 Fe1 C6 61.8(5)
C5 C4 Fe1 C9 -64.5(6)
C3 C4 Fe1 C9 176.1(4)
C5 C4 Fe1 C8 -99.4(4)
C3 C4 Fe1 C8 141.1(4)
C5 C4 Fe1 C10 -154(4)
C3 C4 Fe1 C10 86(5)
C6 C7 Fe1 C2 -62.6(6)
C8 C7 Fe1 C2 177.8(4)
C6 C7 Fe1 C4 -141.1(4)
C8 C7 Fe1 C4 99.3(4)
C6 C7 Fe1 C1 -133(5)
C8 C7 Fe1 C1 108(5)
C6 C7 Fe1 C5 -176.3(4)
C8 C7 Fe1 C5 64.1(5)
C6 C7 Fe1 C3 -97.9(4)
C8 C7 Fe1 C3 142.5(4)
C8 C7 Fe1 C6 -119.6(6)
C6 C7 Fe1 C9 81.5(4)
C8 C7 Fe1 C9 -38.1(4)
C6 C7 Fe1 C8 119.6(6)
C6 C7 Fe1 C10 38.0(4)
C8 C7 Fe1 C10 -81.6(4)
C5 C1 Fe1 C2 -118.6(5)
Sn1 C1 Fe1 C2 119.9(5)
C2 C1 Fe1 C4 81.5(4)
C5 C1 Fe1 C4 -37.2(4)
Sn1 C1 Fe1 C4 -158.7(4)
C2 C1 Fe1 C7 73(5)
C5 C1 Fe1 C7 -46(5)
Sn1 C1 Fe1 C7 -167(5)
C2 C1 Fe1 C5 118.6(5)
Sn1 C1 Fe1 C5 -121.5(5)
C2 C1 Fe1 C3 37.5(4)
C5 C1 Fe1 C3 -81.1(4)
Sn1 C1 Fe1 C3 157.4(4)
C2 C1 Fe1 C6 -57.4(5)
C5 C1 Fe1 C6 -176.0(4)
Sn1 C1 Fe1 C6 62.5(5)
C2 C1 Fe1 C9 -142.0(4)
C5 C1 Fe1 C9 99.4(4)
Sn1 C1 Fe1 C9 -22.1(4)
C2 C1 Fe1 C8 177.6(4)
C5 C1 Fe1 C8 59.0(5)
Sn1 C1 Fe1 C8 -62.5(5)
C2 C1 Fe1 C10 -97.6(4)
C5 C1 Fe1 C10 143.8(4)
Sn1 C1 Fe1 C10 22.2(4)
C4 C5 Fe1 C2 -81.5(5)
C1 C5 Fe1 C2 38.1(3)
C1 C5 Fe1 C4 119.7(6)
C4 C5 Fe1 C7 57.6(6)
C1 C5 Fe1 C7 177.2(4)
C4 C5 Fe1 C1 -119.7(6)
C4 C5 Fe1 C3 -37.7(4)
C1 C5 Fe1 C3 81.9(4)
C4 C5 Fe1 C6 14(5)
C1 C5 Fe1 C6 134(4)
C4 C5 Fe1 C9 140.6(4)
C1 C5 Fe1 C9 -99.7(4)
C4 C5 Fe1 C8 96.5(5)
C1 C5 Fe1 C8 -143.9(3)
C4 C5 Fe1 C10 177.2(5)
C1 C5 Fe1 C10 -63.2(5)
C4 C3 Fe1 C2 119.6(5)
C2 C3 Fe1 C4 -119.6(5)
C2 C3 Fe1 C7 143.8(4)
C4 C3 Fe1 C7 -96.7(4)
C2 C3 Fe1 C1 -37.8(4)
C4 C3 Fe1 C1 81.7(4)
C2 C3 Fe1 C5 -82.2(4)
C4 C3 Fe1 C5 37.3(3)
C2 C3 Fe1 C6 100.7(4)
C4 C3 Fe1 C6 -139.8(4)
C2 C3 Fe1 C9 132(6)
C4 C3 Fe1 C9 -109(7)
C2 C3 Fe1 C8 179.7(4)
C4 C3 Fe1 C8 -60.8(5)
C2 C3 Fe1 C10 66.4(5)
C4 C3 Fe1 C10 -174.1(4)
C10 C6 Fe1 C2 -101.4(4)
C7 C6 Fe1 C2 140.5(4)
C10 C6 Fe1 C4 177.5(5)
C7 C6 Fe1 C4 59.4(6)
C10 C6 Fe1 C7 118.1(6)
C10 C6 Fe1 C1 -65.0(6)
C7 C6 Fe1 C1 176.9(4)
C10 C6 Fe1 C5 164(4)
C7 C6 Fe1 C5 46(5)
C10 C6 Fe1 C3 -144.9(4)
C7 C6 Fe1 C3 97.0(4)
C10 C6 Fe1 C9 36.6(4)
C7 C6 Fe1 C9 -81.5(4)
C10 C6 Fe1 C8 80.6(4)
C7 C6 Fe1 C8 -37.5(4)
C7 C6 Fe1 C10 -118.1(6)
C10 C9 Fe1 C2 61.1(5)
C8 C9 Fe1 C2 179.5(4)
C10 C9 Fe1 C4 -173.9(4)
C8 C9 Fe1 C4 -55.5(5)
C10 C9 Fe1 C7 -80.5(4)
C8 C9 Fe1 C7 38.0(4)
C10 C9 Fe1 C1 101.1(4)
C8 C9 Fe1 C1 -140.4(4)
C10 C9 Fe1 C5 146.4(3)
C8 C9 Fe1 C5 -95.2(4)
C10 C9 Fe1 C3 -68(7)
C8 C9 Fe1 C3 50(7)
C10 C9 Fe1 C6 -36.7(4)
C8 C9 Fe1 C6 81.8(4)
C10 C9 Fe1 C8 -118.5(5)
C8 C9 Fe1 C10 118.5(5)
C7 C8 Fe1 C2 -52(8)
C9 C8 Fe1 C2 -171(44)
C7 C8 Fe1 C4 -95.6(4)
C9 C8 Fe1 C4 145.7(4)
C9 C8 Fe1 C7 -118.7(5)
C7 C8 Fe1 C1 -176.1(4)
C9 C8 Fe1 C1 65.3(5)
C7 C8 Fe1 C5 -138.9(4)
C9 C8 Fe1 C5 102.5(4)
C7 C8 Fe1 C3 -58.3(6)
C9 C8 Fe1 C3 -177.0(4)
C7 C8 Fe1 C6 37.4(4)
C9 C8 Fe1 C6 -81.3(4)
C7 C8 Fe1 C9 118.7(5)
C7 C8 Fe1 C10 80.9(4)
C9 C8 Fe1 C10 -37.8(4)
C9 C10 Fe1 C2 -143.2(4)
C6 C10 Fe1 C2 96.0(4)
C9 C10 Fe1 C4 95(5)
C6 C10 Fe1 C4 -26(5)
C9 C10 Fe1 C7 82.4(4)
C6 C10 Fe1 C7 -38.4(4)
C9 C10 Fe1 C1 -98.1(4)
C6 C10 Fe1 C1 141.2(4)
C9 C10 Fe1 C5 -57.6(6)
C6 C10 Fe1 C5 -178.4(4)
C9 C10 Fe1 C3 176.2(4)
C6 C10 Fe1 C3 55.4(6)
C9 C10 Fe1 C6 120.8(5)
C6 C10 Fe1 C9 -120.8(5)
C9 C10 Fe1 C8 38.3(4)
C6 C10 Fe1 C8 -82.5(4)
C22 C23 Fe2 C28 165.4(4)
C24 C23 Fe2 C28 -76.1(4)
C22 C23 Fe2 C27 125.3(4)
C24 C23 Fe2 C27 -116.2(4)
C24 C23 Fe2 C22 118.5(5)
C22 C23 Fe2 C26 83.2(4)
C24 C23 Fe2 C26 -158.3(4)
C22 C23 Fe2 C21 -37.6(4)
C24 C23 Fe2 C21 80.9(4)
C22 C23 Fe2 C24 -118.5(5)
C22 C23 Fe2 C25 -81.2(4)
C24 C23 Fe2 C25 37.3(3)
C22 C23 Fe2 C29 -170.0(8)
C24 C23 Fe2 C29 -51.5(10)
C22 C23 Fe2 C30 55.7(8)
C24 C23 Fe2 C30 174.2(5)
C29 C28 Fe2 C23 168.2(4)
C27 C28 Fe2 C23 -72.4(4)
C29 C28 Fe2 C27 -119.4(5)
C29 C28 Fe2 C22 -162.7(7)
C27 C28 Fe2 C22 -43.3(9)
C29 C28 Fe2 C26 -80.7(4)
C27 C28 Fe2 C26 38.7(4)
C29 C28 Fe2 C21 53.7(7)
C27 C28 Fe2 C21 173.1(5)
C29 C28 Fe2 C24 126.8(4)
C27 C28 Fe2 C24 -113.8(4)
C29 C28 Fe2 C25 84.9(4)
C27 C28 Fe2 C25 -155.7(4)
C27 C28 Fe2 C29 119.4(5)
C29 C28 Fe2 C30 -37.3(4)
C27 C28 Fe2 C30 82.2(4)
C28 C27 Fe2 C23 124.6(4)
C26 C27 Fe2 C23 -117.2(4)
C26 C27 Fe2 C28 118.2(6)
C28 C27 Fe2 C22 163.9(4)
C26 C27 Fe2 C22 -77.8(5)
C28 C27 Fe2 C26 -118.2(6)
C28 C27 Fe2 C21 -170.9(7)
C26 C27 Fe2 C21 -52.6(10)
C28 C27 Fe2 C24 83.0(4)
C26 C27 Fe2 C24 -158.8(4)
C28 C27 Fe2 C25 53.7(7)
C26 C27 Fe2 C25 171.9(5)
C28 C27 Fe2 C29 -37.4(4)
C26 C27 Fe2 C29 80.8(4)
C28 C27 Fe2 C30 -80.6(4)
C26 C27 Fe2 C30 37.6(4)
C21 C22 Fe2 C23 -119.9(5)
C23 C22 Fe2 C28 -38.9(9)
C21 C22 Fe2 C28 -158.8(6)
C23 C22 Fe2 C27 -71.4(5)
C21 C22 Fe2 C27 168.7(3)
C23 C22 Fe2 C26 -114.1(4)
C21 C22 Fe2 C26 126.0(4)
C23 C22 Fe2 C21 119.9(5)
C23 C22 Fe2 C24 38.3(4)
C21 C22 Fe2 C24 -81.6(4)
C23 C22 Fe2 C25 82.2(4)
C21 C22 Fe2 C25 -37.7(3)
C23 C22 Fe2 C29 171.7(6)
C21 C22 Fe2 C29 51.8(8)
C23 C22 Fe2 C30 -155.5(4)
C21 C22 Fe2 C30 84.6(4)
C30 C26 Fe2 C23 -162.4(4)
C27 C26 Fe2 C23 79.0(4)
C30 C26 Fe2 C28 80.4(4)
C27 C26 Fe2 C28 -38.2(4)
C30 C26 Fe2 C27 118.6(5)
C30 C26 Fe2 C22 -120.1(4)
C27 C26 Fe2 C22 121.4(4)
C30 C26 Fe2 C21 -78.9(4)
C27 C26 Fe2 C21 162.6(4)
C30 C26 Fe2 C24 164.6(5)
C27 C26 Fe2 C24 46.1(7)
C30 C26 Fe2 C25 -48.4(11)
C27 C26 Fe2 C25 -166.9(8)
C30 C26 Fe2 C29 36.7(4)
C27 C26 Fe2 C29 -81.8(4)
C27 C26 Fe2 C30 -118.6(5)
C25 C21 Fe2 C23 -81.8(4)
C22 C21 Fe2 C23 37.0(4)
Sn3 C21 Fe2 C23 157.7(4)
C25 C21 Fe2 C28 43.4(7)
C22 C21 Fe2 C28 162.3(5)
Sn3 C21 Fe2 C28 -77.1(7)
C25 C21 Fe2 C27 -151.6(8)
C22 C21 Fe2 C27 -32.7(9)
Sn3 C21 Fe2 C27 87.9(9)
C25 C21 Fe2 C22 -118.9(5)
Sn3 C21 Fe2 C22 120.6(5)
C25 C21 Fe2 C26 167.6(4)
C22 C21 Fe2 C26 -73.5(4)
Sn3 C21 Fe2 C26 47.1(5)
C25 C21 Fe2 C24 -37.7(4)
C22 C21 Fe2 C24 81.1(4)
Sn3 C21 Fe2 C24 -158.3(4)
C22 C21 Fe2 C25 118.9(5)
Sn3 C21 Fe2 C25 -120.5(5)
C25 C21 Fe2 C29 82.0(4)
C22 C21 Fe2 C29 -159.2(3)
Sn3 C21 Fe2 C29 -38.6(4)
C25 C21 Fe2 C30 125.0(4)
C22 C21 Fe2 C30 -116.1(4)
Sn3 C21 Fe2 C30 4.5(4)
C25 C24 Fe2 C23 119.8(5)
C23 C24 Fe2 C28 122.1(4)
C25 C24 Fe2 C28 -118.0(4)
C23 C24 Fe2 C27 79.5(4)
C25 C24 Fe2 C27 -160.6(3)
C23 C24 Fe2 C22 -37.8(4)
C25 C24 Fe2 C22 82.0(4)
C23 C24 Fe2 C26 46.9(7)
C25 C24 Fe2 C26 166.7(5)
C23 C24 Fe2 C21 -82.2(4)
C25 C24 Fe2 C21 37.6(3)
C23 C24 Fe2 C25 -119.8(5)
C23 C24 Fe2 C29 162.1(4)
C25 C24 Fe2 C29 -78.1(4)
C23 C24 Fe2 C30 -171.2(8)
C25 C24 Fe2 C30 -51.3(10)
C21 C25 Fe2 C23 81.7(4)
C24 C25 Fe2 C23 -37.5(4)
C21 C25 Fe2 C28 -161.4(3)
C24 C25 Fe2 C28 79.4(4)
C21 C25 Fe2 C27 160.9(5)
C24 C25 Fe2 C27 41.7(7)
C21 C25 Fe2 C22 38.2(3)
C24 C25 Fe2 C22 -81.0(4)
C21 C25 Fe2 C26 -39.0(11)
C24 C25 Fe2 C26 -158.2(9)
C24 C25 Fe2 C21 -119.2(5)
C21 C25 Fe2 C24 119.2(5)
C21 C25 Fe2 C29 -118.0(4)
C24 C25 Fe2 C29 122.8(4)
C21 C25 Fe2 C30 -76.8(4)
C24 C25 Fe2 C30 164.0(4)
C30 C29 Fe2 C23 -151.9(8)
C28 C29 Fe2 C23 -32.5(10)
C30 C29 Fe2 C28 -119.4(6)
C30 C29 Fe2 C27 -81.6(4)
C28 C29 Fe2 C27 37.8(4)
C30 C29 Fe2 C22 45.3(9)
C28 C29 Fe2 C22 164.7(6)
C30 C29 Fe2 C26 -36.9(4)
C28 C29 Fe2 C26 82.6(4)
C30 C29 Fe2 C21 83.2(4)
C28 C29 Fe2 C21 -157.4(4)
C30 C29 Fe2 C24 168.8(4)
C28 C29 Fe2 C24 -71.8(5)
C30 C29 Fe2 C25 126.2(4)
C28 C29 Fe2 C25 -114.3(4)
C28 C29 Fe2 C30 119.4(6)
C29 C30 Fe2 C23 159.3(6)
C26 C30 Fe2 C23 38.8(7)
C29 C30 Fe2 C28 37.6(4)
C26 C30 Fe2 C28 -82.9(4)
C29 C30 Fe2 C27 81.8(4)
C26 C30 Fe2 C27 -38.7(4)
C29 C30 Fe2 C22 -161.4(4)
C26 C30 Fe2 C22 78.1(4)
C29 C30 Fe2 C26 120.5(5)
C29 C30 Fe2 C21 -117.1(4)
C26 C30 Fe2 C21 122.4(4)
C29 C30 Fe2 C24 -34.4(11)
C26 C30 Fe2 C24 -154.9(8)
C29 C30 Fe2 C25 -74.6(4)
C26 C30 Fe2 C25 164.9(3)
C26 C30 Fe2 C29 -120.5(5)
C40 C39 Fe3 C38 -118.7(5)
C40 C39 Fe3 C32 -170.8(5)
C38 C39 Fe3 C32 -52.1(7)
C40 C39 Fe3 C35 79.0(4)
C38 C39 Fe3 C35 -162.2(3)
C40 C39 Fe3 C33 160.6(4)
C38 C39 Fe3 C33 -80.7(4)
C38 C39 Fe3 C40 118.7(5)
C40 C39 Fe3 C34 118.8(4)
C38 C39 Fe3 C34 -122.5(4)
C40 C39 Fe3 C37 -81.2(4)
C38 C39 Fe3 C37 37.6(4)
C40 C39 Fe3 C36 -37.6(4)
C38 C39 Fe3 C36 81.2(4)
C40 C39 Fe3 C31 53.5(8)
C38 C39 Fe3 C31 172.2(6)
C37 C38 Fe3 C39 119.2(5)
C37 C38 Fe3 C32 -84.3(4)
C39 C38 Fe3 C32 156.5(3)
C37 C38 Fe3 C35 164.7(6)
C39 C38 Fe3 C35 45.5(8)
C37 C38 Fe3 C33 -125.8(4)
C39 C38 Fe3 C33 115.1(4)
C37 C38 Fe3 C40 81.2(4)
C39 C38 Fe3 C40 -37.9(3)
C37 C38 Fe3 C34 -166.5(4)
C39 C38 Fe3 C34 74.3(4)
C39 C38 Fe3 C37 -119.2(5)
C37 C38 Fe3 C36 37.4(4)
C39 C38 Fe3 C36 -81.8(4)
C37 C38 Fe3 C31 -54.4(7)
C39 C38 Fe3 C31 -173.6(5)
C33 C32 Fe3 C39 -40.2(7)
C31 C32 Fe3 C39 -160.2(5)
C33 C32 Fe3 C38 -77.0(4)
C31 C32 Fe3 C38 163.0(3)
C33 C32 Fe3 C35 81.8(4)
C31 C32 Fe3 C35 -38.2(3)
C31 C32 Fe3 C33 -120.0(5)
C33 C32 Fe3 C40 162.4(8)
C31 C32 Fe3 C40 42.4(10)
C33 C32 Fe3 C34 38.4(3)
C31 C32 Fe3 C34 -81.6(3)
C33 C32 Fe3 C37 -120.2(4)
C31 C32 Fe3 C37 119.8(3)
C33 C32 Fe3 C36 -161.7(4)
C31 C32 Fe3 C36 78.3(4)
C33 C32 Fe3 C31 120.0(5)
C34 C35 Fe3 C39 72.9(4)
C31 C35 Fe3 C39 -168.0(3)
C34 C35 Fe3 C38 39.2(8)
C31 C35 Fe3 C38 158.3(6)
C34 C35 Fe3 C32 -81.1(3)
C31 C35 Fe3 C32 38.0(3)
C34 C35 Fe3 C33 -37.0(3)
C31 C35 Fe3 C33 82.2(3)
C34 C35 Fe3 C40 115.1(3)
C31 C35 Fe3 C40 -125.7(3)
C31 C35 Fe3 C34 119.2(5)
C34 C35 Fe3 C37 -169.8(6)
C31 C35 Fe3 C37 -50.7(8)
C34 C35 Fe3 C36 157.1(3)
C31 C35 Fe3 C36 -83.8(4)
C34 C35 Fe3 C31 -119.2(5)
C34 C33 Fe3 C39 -80.4(4)
C32 C33 Fe3 C39 161.5(4)
C34 C33 Fe3 C38 -122.3(3)
C32 C33 Fe3 C38 119.6(4)
C34 C33 Fe3 C32 118.1(5)
C34 C33 Fe3 C35 36.5(3)
C32 C33 Fe3 C35 -81.7(4)
C34 C33 Fe3 C40 -51.3(7)
C32 C33 Fe3 C40 -169.5(5)
C32 C33 Fe3 C34 -118.1(5)
C34 C33 Fe3 C37 -161.8(3)
C32 C33 Fe3 C37 80.1(4)
C34 C33 Fe3 C36 174.1(7)
C32 C33 Fe3 C36 56.0(9)
C34 C33 Fe3 C31 80.7(3)
C32 C33 Fe3 C31 -37.4(3)
C36 C40 Fe3 C39 -119.4(5)
C39 C40 Fe3 C38 38.2(4)
C36 C40 Fe3 C38 -81.2(4)
C39 C40 Fe3 C32 165.1(8)
C36 C40 Fe3 C32 45.7(11)
C39 C40 Fe3 C35 -119.7(4)
C36 C40 Fe3 C35 120.8(4)
C39 C40 Fe3 C33 -41.3(7)
C36 C40 Fe3 C33 -160.7(5)
C39 C40 Fe3 C34 -77.4(4)
C36 C40 Fe3 C34 163.2(4)
C39 C40 Fe3 C37 81.9(4)
C36 C40 Fe3 C37 -37.5(4)
C39 C40 Fe3 C36 119.4(5)
C39 C40 Fe3 C31 -161.4(3)
C36 C40 Fe3 C31 79.1(4)
C35 C34 Fe3 C39 -123.7(3)
C33 C34 Fe3 C39 115.3(3)
C35 C34 Fe3 C38 -164.4(3)
C33 C34 Fe3 C38 74.6(4)
C35 C34 Fe3 C32 82.4(3)
C33 C34 Fe3 C32 -38.5(3)
C33 C34 Fe3 C35 -121.0(5)
C35 C34 Fe3 C33 121.0(5)
C35 C34 Fe3 C40 -82.6(4)
C33 C34 Fe3 C40 156.4(3)
C35 C34 Fe3 C37 169.5(6)
C33 C34 Fe3 C37 48.6(8)
C35 C34 Fe3 C36 -54.6(7)
C33 C34 Fe3 C36 -175.6(5)
C35 C34 Fe3 C31 38.2(3)
C33 C34 Fe3 C31 -82.8(3)
C38 C37 Fe3 C39 -38.0(4)
C36 C37 Fe3 C39 81.6(4)
C36 C37 Fe3 C38 119.6(5)
C38 C37 Fe3 C32 114.6(4)
C36 C37 Fe3 C32 -125.8(3)
C38 C37 Fe3 C35 -164.4(6)
C36 C37 Fe3 C35 -44.8(8)
C38 C37 Fe3 C33 71.3(4)
C36 C37 Fe3 C33 -169.1(3)
C38 C37 Fe3 C40 -81.9(4)
C36 C37 Fe3 C40 37.7(3)
C38 C37 Fe3 C34 35.0(8)
C36 C37 Fe3 C34 154.6(6)
C38 C37 Fe3 C36 -119.6(5)
C38 C37 Fe3 C31 157.8(3)
C36 C37 Fe3 C31 -82.6(4)
C37 C36 Fe3 C39 -81.7(4)
C40 C36 Fe3 C39 37.6(4)
C37 C36 Fe3 C38 -37.4(3)
C40 C36 Fe3 C38 81.9(4)
C37 C36 Fe3 C32 74.8(4)
C40 C36 Fe3 C32 -165.9(4)
C37 C36 Fe3 C35 162.6(3)
C40 C36 Fe3 C35 -78.1(4)
C37 C36 Fe3 C33 31.4(9)
C40 C36 Fe3 C33 150.7(7)
C37 C36 Fe3 C40 -119.3(5)
C37 C36 Fe3 C34 -158.2(5)
C40 C36 Fe3 C34 -38.9(8)
C40 C36 Fe3 C37 119.3(5)
C37 C36 Fe3 C31 118.2(4)
C40 C36 Fe3 C31 -122.5(4)
C32 C31 Fe3 C39 152.4(7)
C35 C31 Fe3 C39 33.5(9)
Sn4 C31 Fe3 C39 -87.3(7)
C32 C31 Fe3 C38 -40.9(7)
C35 C31 Fe3 C38 -159.8(6)
Sn4 C31 Fe3 C38 79.3(7)
C35 C31 Fe3 C32 -118.9(5)
Sn4 C31 Fe3 C32 120.2(4)
C32 C31 Fe3 C35 118.9(5)
Sn4 C31 Fe3 C35 -120.9(5)
C32 C31 Fe3 C33 37.5(3)
C35 C31 Fe3 C33 -81.4(3)
Sn4 C31 Fe3 C33 157.7(3)
C32 C31 Fe3 C40 -166.9(3)
C35 C31 Fe3 C40 74.2(4)
Sn4 C31 Fe3 C40 -46.7(4)
C32 C31 Fe3 C34 81.5(3)
C35 C31 Fe3 C34 -37.4(3)
Sn4 C31 Fe3 C34 -158.3(4)
C32 C31 Fe3 C37 -80.4(4)
C35 C31 Fe3 C37 160.7(4)
Sn4 C31 Fe3 C37 39.9(4)
C32 C31 Fe3 C36 -123.8(3)
C35 C31 Fe3 C36 117.3(4)
Sn4 C31 Fe3 C36 -3.5(4)
C19 C18 Fe4 C12 156.7(4)
C17 C18 Fe4 C12 -84.5(4)
C19 C18 Fe4 C15 50.7(10)
C17 C18 Fe4 C15 169.5(7)
C19 C18 Fe4 C11 -173.9(5)
C17 C18 Fe4 C11 -55.0(7)
C19 C18 Fe4 C13 115.4(4)
C17 C18 Fe4 C13 -125.7(4)
C19 C18 Fe4 C17 -118.8(6)
C19 C18 Fe4 C20 -37.3(4)
C17 C18 Fe4 C20 81.5(4)
C17 C18 Fe4 C19 118.8(6)
C19 C18 Fe4 C14 75.7(5)
C17 C18 Fe4 C14 -165.5(4)
C19 C18 Fe4 C16 -81.2(4)
C17 C18 Fe4 C16 37.6(4)
C13 C12 Fe4 C18 -79.5(4)
C11 C12 Fe4 C18 160.7(3)
C13 C12 Fe4 C15 81.0(4)
C11 C12 Fe4 C15 -38.8(3)
C13 C12 Fe4 C11 119.7(5)
C11 C12 Fe4 C13 -119.7(5)
C13 C12 Fe4 C17 -122.9(4)
C11 C12 Fe4 C17 117.4(4)
C13 C12 Fe4 C20 166.5(9)
C11 C12 Fe4 C20 46.8(11)
C13 C12 Fe4 C19 -46.3(6)
C11 C12 Fe4 C19 -166.1(5)
C13 C12 Fe4 C14 37.4(3)
C11 C12 Fe4 C14 -82.4(4)
C13 C12 Fe4 C16 -162.9(4)
C11 C12 Fe4 C16 77.4(4)
C14 C15 Fe4 C18 33.2(9)
C11 C15 Fe4 C18 152.4(7)
C14 C15 Fe4 C12 -81.1(4)
C11 C15 Fe4 C12 38.1(3)
C14 C15 Fe4 C11 -119.2(5)
C14 C15 Fe4 C13 -37.5(4)
C11 C15 Fe4 C13 81.7(4)
C14 C15 Fe4 C17 -164.8(6)
C11 C15 Fe4 C17 -45.7(8)
C14 C15 Fe4 C20 114.0(4)
C11 C15 Fe4 C20 -126.8(3)
C14 C15 Fe4 C19 71.5(4)
C11 C15 Fe4 C19 -169.3(3)
C11 C15 Fe4 C14 119.2(5)
C14 C15 Fe4 C16 157.3(4)
C11 C15 Fe4 C16 -83.5(4)
C12 C11 Fe4 C18 -41.8(7)
C15 C11 Fe4 C18 -160.0(6)
Sn2 C11 Fe4 C18 76.9(7)
C15 C11 Fe4 C12 -118.2(5)
Sn2 C11 Fe4 C12 118.7(5)
C12 C11 Fe4 C15 118.2(5)
Sn2 C11 Fe4 C15 -123.1(5)
C12 C11 Fe4 C13 37.3(3)
C15 C11 Fe4 C13 -80.9(4)
Sn2 C11 Fe4 C13 156.0(4)
C12 C11 Fe4 C17 -80.7(4)
C15 C11 Fe4 C17 161.1(4)
Sn2 C11 Fe4 C17 38.0(4)
C12 C11 Fe4 C20 -166.7(3)
C15 C11 Fe4 C20 75.2(4)
Sn2 C11 Fe4 C20 -47.9(5)
C12 C11 Fe4 C19 153.9(9)
C15 C11 Fe4 C19 35.7(11)
Sn2 C11 Fe4 C19 -87.4(10)
C12 C11 Fe4 C14 80.8(4)
C15 C11 Fe4 C14 -37.4(3)
Sn2 C11 Fe4 C14 -160.5(4)
C12 C11 Fe4 C16 -124.3(4)
C15 C11 Fe4 C16 117.6(4)
Sn2 C11 Fe4 C16 -5.6(4)
C12 C13 Fe4 C18 116.2(4)
C14 C13 Fe4 C18 -124.2(4)
C14 C13 Fe4 C12 119.6(5)
C12 C13 Fe4 C15 -82.1(4)
C14 C13 Fe4 C15 37.5(3)
C12 C13 Fe4 C11 -37.4(3)
C14 C13 Fe4 C11 82.2(4)
C12 C13 Fe4 C17 76.0(4)
C14 C13 Fe4 C17 -164.4(3)
C12 C13 Fe4 C20 -172.6(5)
C14 C13 Fe4 C20 -53.1(7)
C12 C13 Fe4 C19 157.6(3)
C14 C13 Fe4 C19 -82.9(4)
C12 C13 Fe4 C14 -119.6(5)
C12 C13 Fe4 C16 52.0(9)
C14 C13 Fe4 C16 171.6(7)
C16 C17 Fe4 C18 118.9(5)
C16 C17 Fe4 C12 -128.0(4)
C18 C17 Fe4 C12 113.1(4)
C16 C17 Fe4 C15 -52.4(8)
C18 C17 Fe4 C15 -171.3(6)
C16 C17 Fe4 C11 -85.8(4)
C18 C17 Fe4 C11 155.4(4)
C16 C17 Fe4 C13 -169.3(3)
C18 C17 Fe4 C13 71.9(5)
C16 C17 Fe4 C20 37.4(3)
C18 C17 Fe4 C20 -81.4(4)
C16 C17 Fe4 C19 81.2(4)
C18 C17 Fe4 C19 -37.6(4)
C16 C17 Fe4 C14 158.7(7)
C18 C17 Fe4 C14 39.9(9)
C18 C17 Fe4 C16 -118.9(5)
C19 C20 Fe4 C18 37.2(4)
C16 C20 Fe4 C18 -81.6(4)
C19 C20 Fe4 C12 157.0(9)
C16 C20 Fe4 C12 38.3(11)
C19 C20 Fe4 C15 -122.8(4)
C16 C20 Fe4 C15 118.5(4)
C19 C20 Fe4 C11 -165.5(3)
C16 C20 Fe4 C11 75.7(4)
C19 C20 Fe4 C13 -42.6(7)
C16 C20 Fe4 C13 -161.4(5)
C19 C20 Fe4 C17 81.6(4)
C16 C20 Fe4 C17 -37.2(4)
C16 C20 Fe4 C19 -118.7(5)
C19 C20 Fe4 C14 -79.5(4)
C16 C20 Fe4 C14 161.8(3)
C19 C20 Fe4 C16 118.7(5)
C20 C19 Fe4 C18 -119.9(5)
C18 C19 Fe4 C12 -48.2(7)
C20 C19 Fe4 C12 -168.1(5)
C18 C19 Fe4 C15 -162.0(4)
C20 C19 Fe4 C15 78.1(4)
C18 C19 Fe4 C11 169.5(8)
C20 C19 Fe4 C11 49.6(10)
C18 C19 Fe4 C13 -80.2(4)
C20 C19 Fe4 C13 159.9(3)
C18 C19 Fe4 C17 38.3(4)
C20 C19 Fe4 C17 -81.6(4)
C18 C19 Fe4 C20 119.9(5)
C18 C19 Fe4 C14 -122.2(4)
C20 C19 Fe4 C14 117.9(4)
C18 C19 Fe4 C16 81.9(4)
C20 C19 Fe4 C16 -38.0(4)
C15 C14 Fe4 C18 -167.8(4)
C13 C14 Fe4 C18 72.7(4)
C15 C14 Fe4 C12 82.0(4)
C13 C14 Fe4 C12 -37.4(3)
C13 C14 Fe4 C15 -119.4(5)
C15 C14 Fe4 C11 38.2(3)
C13 C14 Fe4 C11 -81.2(4)
C15 C14 Fe4 C13 119.4(5)
C15 C14 Fe4 C17 162.0(7)
C13 C14 Fe4 C17 42.5(9)
C15 C14 Fe4 C20 -85.2(4)
C13 C14 Fe4 C20 155.4(3)
C15 C14 Fe4 C19 -127.0(4)
C13 C14 Fe4 C19 113.6(4)
C15 C14 Fe4 C16 -54.3(7)
C13 C14 Fe4 C16 -173.7(5)
C17 C16 Fe4 C18 -38.3(4)
C20 C16 Fe4 C18 81.5(4)
C17 C16 Fe4 C12 71.3(4)
C20 C16 Fe4 C12 -168.9(3)
C17 C16 Fe4 C15 158.4(3)
C20 C16 Fe4 C15 -81.8(4)
C17 C16 Fe4 C11 114.0(4)
C20 C16 Fe4 C11 -126.2(3)
C17 C16 Fe4 C13 31.2(9)
C20 C16 Fe4 C13 151.0(7)
C20 C16 Fe4 C17 119.8(5)
C17 C16 Fe4 C20 -119.8(5)
C17 C16 Fe4 C19 -81.9(4)
C20 C16 Fe4 C19 37.9(3)
C17 C16 Fe4 C14 -162.6(5)
C20 C16 Fe4 C14 -42.8(7)
